data_8100703
loop_
_publ_author_name
'Bauer, Matthew'
'Kouvetakis, John'
'Groy, Thomas L.'

_publ_section_title
;
Crystal structure of tin tetrabromodioxane, SnBr~4~ &#x00B7; (C~4~H~8~O~2~), 
a one dimensional polymer of Sn(IV)
;
_journal_issue 3
_journal_name_full 'Zeitschrift f\"ur Kristallographie - New Crystal Structures'
_journal_page_first 421
_journal_page_last 422
_journal_volume 217
_journal_year 2002
_chemical_formula_structural 'SnBr4 .(C4 H8 O2)'
_chemical_formula_sum 'C4 H8 Br4 O2 Sn'
_chemical_formula_weight 526.43
_space_group_IT_number 60
_symmetry_cell_setting orthorhombic
_symmetry_space_group_name_Hall '-P 2n 2ab'
_symmetry_space_group_name_H-M 'P b c n'
_cell_angle_alpha 90.00
_cell_angle_beta 90.00
_cell_angle_gamma 90.00
_cell_formula_units_Z 4
_cell_length_a 8.7678(6)
_cell_length_b 11.2927(7)
_cell_length_c 11.1746(7)
_cell_measurement_temperature 298(2)
_cell_volume 1106.42(12)
_diffrn_ambient_temperature 298(2)
_exptl_crystal_density_diffrn 3.160
_cod_depositor_comments
;
The following automatic conversions were performed:
'_symmetry_cell_setting' value 'Orthorhombic' changed to 'orthorhombic'
according to '/home/saulius/struct/CIF-dictionaries/cif_core.dic'
dictionary named 'cif_core.dic' version 2.4.1 from 2010-06-29.

Automatic conversion script
Id: cif_fix_enum 1527 2010-12-29 10:47:43Z saulius 
;
_cod_database_code 8100703

loop_
_symmetry_equiv_pos_as_xyz
'x, y, z'
'-x+1/2, -y+1/2, z+1/2'
'-x, y, -z+1/2'
'x+1/2, -y+1/2, -z'
'-x, -y, -z'
'x-1/2, y-1/2, -z-1/2'
'x, -y, z-1/2'
'-x-1/2, y-1/2, z'

loop_
_atom_site_label
_atom_site_type_symbol
_atom_site_fract_x
_atom_site_fract_y
_atom_site_fract_z
_atom_site_U_iso_or_equiv
_atom_site_adp_type
_atom_site_occupancy
_atom_site_symmetry_multiplicity
_atom_site_Wyckoff_symbol
_atom_site_calc_flag
_atom_site_refinement_flags
_atom_site_disorder_assembly
_atom_site_disorder_group
Sn1 Sn 0.0000 0.21422(4) 0.2500 0.02251(19) Uani 1 4 c d S . .
Br1 Br 0.01686(7) 0.35769(6) 0.41992(7) 0.0476(2) Uani 1 8 d d . . .
Br2 Br 0.28001(6) 0.17569(5) 0.22884(6) 0.0359(2) Uani 1 8 d d . . .
O1 O 0.0198(4) 0.0611(3) 0.3911(4) 0.0322(9) Uani 1 8 d d . . .
C1 C 0.1354(6) 0.0625(5) 0.4851(5) 0.0327(13) Uani 1 8 d d . . .
H1A H 0.1912 0.1366 0.4824 0.039 Uiso 1 8 d calc R . .
H1B H 0.2072 -0.0017 0.4723 0.039 Uiso 1 8 d calc R . .
C2 C 0.0615(6) 0.0489(4) 0.6039(5) 0.0321(13) Uani 1 8 d d . . .
H2A H 0.1384 0.0507 0.6663 0.039 Uiso 1 8 d calc R . .
H2B H -0.0085 0.1140 0.6174 0.039 Uiso 1 8 d calc R . .

loop_
_atom_site_aniso_label
_atom_site_aniso_U_11
_atom_site_aniso_U_22
_atom_site_aniso_U_33
_atom_site_aniso_U_23
_atom_site_aniso_U_13
_atom_site_aniso_U_12
Sn1 0.0246(3) 0.0206(3) 0.0223(3) 0.000 0.00088(18) 0.000
Br1 0.0485(4) 0.0418(4) 0.0525(5) -0.0257(3) -0.0041(3) -0.0017(3)
Br2 0.0254(4) 0.0427(4) 0.0396(4) 0.0064(2) 0.0043(2) 0.0001(3)
O1 0.039(2) 0.032(2) 0.026(2) 0.0098(18) -0.0095(15) -0.0166(16)
C1 0.031(3) 0.040(4) 0.026(3) 0.009(2) -0.008(2) -0.011(2)
C2 0.039(3) 0.024(3) 0.034(3) 0.003(2) -0.006(3) -0.007(2)

loop_
_geom_bond_atom_site_label_1
_geom_bond_atom_site_label_2
_geom_bond_distance
_geom_bond_site_symmetry_2
_geom_bond_publ_flag
Sn1 O1 2.347(4) 3 ?
Sn1 O1 2.347(4) . ?
Sn1 Br1 2.5005(7) . ?
Sn1 Br1 2.5005(7) 3 ?
Sn1 Br2 2.5045(6) 3 ?
Sn1 Br2 2.5045(6) . ?
O1 C2 1.433(6) 5_556 ?
O1 C1 1.459(6) . ?
C1 C2 1.485(7) . ?
C2 O1 1.433(6) 5_556 ?
